data_4345400
loop_
_publ_author_name
'Morrison, Gregory'
'Smith, Mark D.'
'Zur Loye, Hans-Conrad'

_publ_section_title
;
 Flux versus Hydrothermal Growth: Polymorphism of A2(UO2)Si2O6 (A = Rb,
 Cs).
;
_journal_issue 3
_journal_name_full 'Inorganic chemistry'
_journal_page_first 1053
_journal_page_last 1056
_journal_paper_doi 10.1021/acs.inorgchem.6b02931
_journal_volume 56
_journal_year 2017
_chemical_formula_moiety '0.06(O128 Rb32 Si32 U16)'
_chemical_formula_sum 'O8 Rb2 Si2 U'
_chemical_formula_weight 593.15
_space_group_crystal_system monoclinic
_space_group_IT_number 15
_space_group_name_Hall '-I 2ya'
_space_group_name_H-M_alt 'I 1 2/a 1'
_symmetry_space_group_name_Hall '-I 2ya'
_symmetry_space_group_name_H-M 'I 1 2/a 1'
_audit_creation_date 2016-04-14
_audit_creation_method
;
Olex2 1.2
(compiled 2015.09.30 svn.r3233 for OlexSys, GUI svn.r5103)
;
_cell_angle_alpha 90
_cell_angle_beta 90.7220(10)
_cell_angle_gamma 90
_cell_formula_units_Z 16
_cell_length_a 14.9932(5)
_cell_length_b 14.8032(5)
_cell_length_c 16.2377(9)
_cell_measurement_reflns_used 9721
_cell_measurement_temperature 289(2)
_cell_measurement_theta_max 36.35
_cell_measurement_theta_min 3.28
_cell_volume 3603.6(3)
_computing_cell_refinement 'SAINT v8.34A (Bruker, 2013)'
_computing_data_collection 'Bruker APEXII v2014.9-0 (Bruker, 2014)'
_computing_data_reduction 'SAINT v8.34A (Bruker, 2013)'
_computing_molecular_graphics 'Olex2 (Dolomanov et al., 2009)'
_computing_publication_material 'Olex2 (Dolomanov et al., 2009)'
_computing_structure_refinement 'ShelXL (Sheldrick, 2015)'
_computing_structure_solution 'XT (Sheldrick, 2015)'
_diffrn_ambient_temperature 289.6
_diffrn_detector_area_resol_mean 10.4
_diffrn_detector_type 'CMOS area detector'
_diffrn_measured_fraction_theta_full 1.000
_diffrn_measured_fraction_theta_max 0.999
_diffrn_measurement_device 'three-circle diffractometer'
_diffrn_measurement_device_type 'Bruker D8 QUEST'
_diffrn_radiation_type MoK\a
_diffrn_radiation_wavelength 0.71073
_diffrn_reflns_av_R_equivalents 0.0495
_diffrn_reflns_av_unetI/netI 0.0218
_diffrn_reflns_Laue_measured_fraction_full 1.000
_diffrn_reflns_Laue_measured_fraction_max 0.999
_diffrn_reflns_limit_h_max 25
_diffrn_reflns_limit_h_min -25
_diffrn_reflns_limit_k_max 24
_diffrn_reflns_limit_k_min -24
_diffrn_reflns_limit_l_max 27
_diffrn_reflns_limit_l_min -27
_diffrn_reflns_number 132917
_diffrn_reflns_point_group_measured_fraction_full 1.000
_diffrn_reflns_point_group_measured_fraction_max 0.999
_diffrn_reflns_theta_full 35.000
_diffrn_reflns_theta_max 36.389
_diffrn_reflns_theta_min 2.509
_exptl_absorpt_coefficient_mu 29.029
_exptl_absorpt_correction_T_max 0.2740
_exptl_absorpt_correction_T_min 0.1730
_exptl_absorpt_correction_type multi-scan
_exptl_absorpt_process_details
;
SADABS-2014/4 (Bruker,2014/4) was used for absorption correction.
wR2(int) was 0.1071 before and 0.0486 after correction.
The Ratio of minimum to maximum transmission is 0.6314.
The \l/2 correction factor is 0.00150.
;
_exptl_crystal_colour yellow
_exptl_crystal_density_diffrn 4.373
_exptl_crystal_description polyhedron
_exptl_crystal_F_000 4128
_exptl_crystal_size_max 0.07
_exptl_crystal_size_mid 0.05
_exptl_crystal_size_min 0.03
_refine_diff_density_max 1.925
_refine_diff_density_min -1.673
_refine_diff_density_rms 0.212
_refine_ls_extinction_coef 0.000172(4)
_refine_ls_extinction_expression Fc^*^=kFc[1+0.001xFc^2^\l^3^/sin(2\q)]^-1/4^
_refine_ls_extinction_method 'SHELXL-2014/7 (Sheldrick 2014'
_refine_ls_goodness_of_fit_ref 1.049
_refine_ls_hydrogen_treatment undef
_refine_ls_matrix_type full
_refine_ls_number_parameters 244
_refine_ls_number_reflns 8777
_refine_ls_number_restraints 0
_refine_ls_restrained_S_all 1.049
_refine_ls_R_factor_all 0.0613
_refine_ls_R_factor_gt 0.0258
_refine_ls_shift/su_max 0.002
_refine_ls_shift/su_mean 0.000
_refine_ls_structure_factor_coef Fsqd
_refine_ls_weighting_details 'w=1/[\s^2^(Fo^2^)+(0.0137P)^2^+31.1103P] where P=(Fo^2^+2Fc^2^)/3'
_refine_ls_weighting_scheme calc
_refine_ls_wR_factor_gt 0.0441
_refine_ls_wR_factor_ref 0.0535
_reflns_Friedel_coverage 0.000
_reflns_number_gt 5515
_reflns_number_total 8777
_reflns_threshold_expression 'I > 2\s(I)'
_cod_data_source_file ic6b02931_si_002.cif
_cod_data_source_block Rb2(UO2)Si2O6
_cod_database_code 4345400
_shelx_space_group_comment
;
The symmetry employed for this shelxl refinement is uniquely defined
by the following loop, which should always be used as a source of
symmetry information in preference to the above space-group names.
They are only intended as comments.
;
_shelx_estimated_absorpt_t_max 0.476
_shelx_estimated_absorpt_t_min 0.236
_olex2_refinement_description
;
;
_shelx_shelxl_version_number 2014/7
_olex2_submission_special_instructions 'No special instructions were received'

loop_
_space_group_symop_operation_xyz
'x, y, z'
'-x+1/2, y, -z'
'x+1/2, y+1/2, z+1/2'
'-x+1, y+1/2, -z+1/2'
'-x, -y, -z'
'x-1/2, -y, z'
'-x+1/2, -y+1/2, -z+1/2'
'x, -y+1/2, z+1/2'

loop_
_atom_site_label
_atom_site_type_symbol
_atom_site_fract_x
_atom_site_fract_y
_atom_site_fract_z
_atom_site_U_iso_or_equiv
_atom_site_adp_type
_atom_site_occupancy
_atom_site_site_symmetry_order
_atom_site_calc_flag
_atom_site_refinement_flags_posn
_atom_site_refinement_flags_adp
_atom_site_refinement_flags_occupancy
U1 U 0.5000 0.5000 0.5000 0.01115(4) Uani 1 2 d S T P
U2 U 0.2500 0.2500 0.7500 0.00800(3) Uani 1 2 d S T P
U3 U 0.5000 0.5000 1.0000 0.01158(4) Uani 1 2 d S T P
U4 U 0.2500 0.7500 0.7500 0.00743(3) Uani 1 2 d S T P
Rb1 Rb 0.2500 0.36127(4) 0.5000 0.02251(10) Uani 1 2 d S T P
Rb2 Rb 0.2500 0.64030(4) 1.0000 0.02671(11) Uani 1 2 d S T P
Rb3 Rb 0.49109(3) 0.24881(2) 0.60030(3) 0.02799(9) Uani 1 1 d . . .
Rb4 Rb 0.12483(3) 0.50423(3) 0.74252(3) 0.03360(10) Uani 1 1 d . . .
Rb5 Rb 0.50185(3) 0.25453(4) 0.84666(3) 0.04344(13) Uani 1 1 d . . .
Si1 Si 0.35320(6) 0.54288(6) 0.83621(6) 0.01063(16) Uani 1 1 d . . .
Si2 Si 0.32331(6) 0.62568(6) 0.57178(5) 0.01050(16) Uani 1 1 d . . .
Si3 Si 0.32146(6) 0.36965(6) 0.92932(5) 0.01025(16) Uani 1 1 d . . .
Si4 Si 0.36653(6) 0.45628(6) 0.66975(6) 0.01200(17) Uani 1 1 d . . .
O1 O 0.14102(16) 0.70398(17) 0.71758(16) 0.0169(5) Uani 1 1 d . . .
O2 O 0.30466(16) 0.53070(17) 0.62043(15) 0.0162(5) Uani 1 1 d . . .
O3 O 0.40640(19) 0.4519(2) 0.44314(19) 0.0298(7) Uani 1 1 d . . .
O4 O 0.29561(17) 0.46332(16) 0.88159(16) 0.0177(5) Uani 1 1 d . . .
O5 O 0.14805(17) 0.31101(18) 0.77643(17) 0.0209(5) Uani 1 1 d . . .
O6 O 0.31745(16) 0.28536(16) 0.86765(15) 0.0150(5) Uani 1 1 d . . .
O7 O 0.28241(17) 0.61822(16) 0.80881(16) 0.0178(5) Uani 1 1 d . . .
O8 O 0.31423(17) 0.70998(16) 0.63265(15) 0.0159(5) Uani 1 1 d . . .
O9 O 0.42771(19) 0.57825(17) 0.89991(17) 0.0231(6) Uani 1 1 d . . .
O10 O 0.42238(17) 0.62369(16) 0.53388(17) 0.0203(5) Uani 1 1 d . . .
O11 O 0.5821(2) 0.4598(2) 0.92796(19) 0.0316(7) Uani 1 1 d . . .
O12 O 0.42059(18) 0.37666(17) 0.96872(18) 0.0250(6) Uani 1 1 d . . .
O13 O 0.2500 0.3507(3) 1.0000 0.0317(10) Uani 1 2 d S T P
O14 O 0.40241(17) 0.50024(17) 0.75598(16) 0.0186(5) Uani 1 1 d . . .
O15 O 0.2500 0.6365(3) 0.5000 0.0310(10) Uani 1 2 d S T P
O16 O 0.3049(2) 0.37091(19) 0.68658(17) 0.0293(7) Uani 1 1 d . . .
O17 O 0.4528(2) 0.43329(19) 0.61618(18) 0.0303(7) Uani 1 1 d . . .

loop_
_atom_site_aniso_label
_atom_site_aniso_U_11
_atom_site_aniso_U_22
_atom_site_aniso_U_33
_atom_site_aniso_U_23
_atom_site_aniso_U_13
_atom_site_aniso_U_12
U1 0.01375(7) 0.00906(7) 0.01079(8) -0.00036(6) 0.00532(6) 0.00048(6)
U2 0.01068(7) 0.00625(6) 0.00707(7) -0.00007(6) 0.00054(5) -0.00113(5)
U3 0.01443(8) 0.00932(7) 0.01087(8) -0.00027(6) -0.00451(6) -0.00134(6)
U4 0.00898(6) 0.00639(6) 0.00693(7) 0.00005(5) 0.00015(5) 0.00132(5)
Rb1 0.0224(2) 0.0218(2) 0.0233(3) 0.000 -0.00241(19) 0.000
Rb2 0.0304(3) 0.0277(3) 0.0222(3) 0.000 0.0076(2) 0.000
Rb3 0.0426(2) 0.01502(15) 0.0262(2) -0.00271(14) -0.00402(16) 0.00664(16)
Rb4 0.0350(2) 0.01830(18) 0.0474(3) -0.00080(17) -0.00584(19) -0.00273(16)
Rb5 0.01884(18) 0.0836(4) 0.0279(2) 0.0019(2) 0.00235(15) 0.0193(2)
Si1 0.0158(4) 0.0063(4) 0.0097(4) 0.0006(3) -0.0032(3) 0.0006(3)
Si2 0.0141(4) 0.0096(4) 0.0079(4) -0.0006(3) 0.0006(3) 0.0016(3)
Si3 0.0151(4) 0.0078(4) 0.0078(4) -0.0002(3) -0.0004(3) -0.0016(3)
Si4 0.0195(4) 0.0070(4) 0.0097(4) 0.0006(3) 0.0048(3) -0.0012(3)
O1 0.0141(11) 0.0175(12) 0.0191(13) -0.0014(10) -0.0029(9) -0.0016(9)
O2 0.0170(12) 0.0169(12) 0.0148(12) 0.0049(9) -0.0003(9) -0.0030(9)
O3 0.0229(14) 0.0318(16) 0.0345(17) -0.0072(13) -0.0045(12) -0.0054(12)
O4 0.0196(12) 0.0119(11) 0.0215(13) 0.0077(10) 0.0003(10) 0.0004(9)
O5 0.0190(12) 0.0243(13) 0.0194(13) -0.0052(11) 0.0007(10) 0.0065(10)
O6 0.0176(11) 0.0153(11) 0.0120(11) -0.0049(9) -0.0027(9) -0.0003(9)
O7 0.0237(13) 0.0110(11) 0.0186(12) 0.0052(9) 0.0003(10) 0.0061(9)
O8 0.0204(12) 0.0139(11) 0.0135(12) -0.0048(9) 0.0045(9) 0.0014(9)
O9 0.0319(15) 0.0149(12) 0.0221(14) 0.0026(10) -0.0182(11) -0.0058(10)
O10 0.0237(13) 0.0118(11) 0.0259(14) 0.0015(10) 0.0152(11) 0.0039(9)
O11 0.0334(16) 0.0337(17) 0.0279(16) 0.0006(13) 0.0082(13) 0.0069(13)
O12 0.0287(14) 0.0130(12) 0.0327(16) 0.0037(11) -0.0204(12) -0.0063(10)
O13 0.051(3) 0.023(2) 0.022(2) 0.000 0.0261(19) 0.000
O14 0.0176(12) 0.0220(13) 0.0161(12) -0.0038(10) -0.0004(9) 0.0025(10)
O15 0.038(2) 0.033(2) 0.022(2) 0.000 -0.0210(18) 0.000
O16 0.0489(18) 0.0193(13) 0.0197(14) 0.0076(11) -0.0039(12) -0.0192(13)
O17 0.0436(18) 0.0216(14) 0.0263(15) 0.0105(12) 0.0244(13) 0.0176(13)

loop_
_atom_type_symbol
_atom_type_description
_atom_type_scat_dispersion_real
_atom_type_scat_dispersion_imag
_atom_type_scat_source
O O 0.0106 0.0060 'International Tables Vol C Tables 4.2.6.8 and 6.1.1.4'
Rb Rb -0.9393 2.9676 'International Tables Vol C Tables 4.2.6.8 and 6.1.1.4'
Si Si 0.0817 0.0704 'International Tables Vol C Tables 4.2.6.8 and 6.1.1.4'
U U -9.6767 9.6646 'International Tables Vol C Tables 4.2.6.8 and 6.1.1.4'

loop_
_geom_angle_atom_site_label_1
_geom_angle_atom_site_label_2
_geom_angle_atom_site_label_3
_geom_angle
_geom_angle_site_symmetry_1
_geom_angle_site_symmetry_3
Rb1 U1 Rb1 180.0 . 5_666
Rb3 U1 Rb1 61.763(9) 5_666 5_666
Rb3 U1 Rb1 118.236(9) . 5_666
Rb3 U1 Rb1 61.764(9) . .
Rb3 U1 Rb1 118.236(9) 5_666 .
Rb3 U1 Rb3 180.0 5_666 .
Si2 U1 Rb1 114.695(16) . 5_666
Si2 U1 Rb1 65.304(16) . .
Si2 U1 Rb1 114.696(16) 5_666 .
Si2 U1 Rb1 65.305(16) 5_666 5_666
Si2 U1 Rb3 109.191(16) . .
Si2 U1 Rb3 70.809(16) 5_666 .
Si2 U1 Rb3 70.809(16) . 5_666
Si2 U1 Rb3 109.192(16) 5_666 5_666
Si2 U1 Si2 180.0 5_666 .
O3 U1 Rb1 30.61(10) . .
O3 U1 Rb1 149.39(10) 5_666 .
O3 U1 Rb1 149.39(10) . 5_666
O3 U1 Rb1 30.61(10) 5_666 5_666
O3 U1 Rb3 79.39(10) 5_666 5_666
O3 U1 Rb3 79.40(10) . .
O3 U1 Rb3 100.61(10) 5_666 .
O3 U1 Rb3 100.61(10) . 5_666
O3 U1 Si2 102.04(10) . 5_666
O3 U1 Si2 77.96(10) 5_666 5_666
O3 U1 Si2 77.96(10) . .
O3 U1 Si2 102.04(10) 5_666 .
O3 U1 O3 180.0 . 5_666
O3 U1 O10 87.44(12) . 5_666
O3 U1 O10 92.56(12) . .
O3 U1 O10 92.56(12) 5_666 5_666
O3 U1 O10 87.44(12) 5_666 .
O3 U1 O17 89.71(14) 5_666 .
O3 U1 O17 90.28(14) . .
O3 U1 O17 90.29(14) 5_666 5_666
O3 U1 O17 89.71(14) . 5_666
O10 U1 Rb1 93.76(7) . 5_666
O10 U1 Rb1 86.24(7) 5_666 5_666
O10 U1 Rb1 93.76(7) 5_666 .
O10 U1 Rb1 86.24(7) . .
O10 U1 Rb3 129.01(6) 5_666 5_666
O10 U1 Rb3 50.99(6) 5_666 .
O10 U1 Rb3 50.99(6) . 5_666
O10 U1 Rb3 129.01(6) . .
O10 U1 Si2 157.83(7) . 5_666
O10 U1 Si2 22.17(7) . .
O10 U1 Si2 22.17(7) 5_666 5_666
O10 U1 Si2 157.83(7) 5_666 .
O10 U1 O10 180.0 5_666 .
O10 U1 O17 90.98(9) 5_666 .
O10 U1 O17 90.98(9) . 5_666
O10 U1 O17 89.02(9) 5_666 5_666
O10 U1 O17 89.02(9) . .
O17 U1 Rb1 119.72(9) 5_666 .
O17 U1 Rb1 119.72(9) . 5_666
O17 U1 Rb1 60.28(9) 5_666 5_666
O17 U1 Rb1 60.28(9) . .
O17 U1 Rb3 41.44(7) . .
O17 U1 Rb3 41.44(7) 5_666 5_666
O17 U1 Rb3 138.56(7) . 5_666
O17 U1 Rb3 138.56(7) 5_666 .
O17 U1 Si2 107.30(7) 5_666 .
O17 U1 Si2 72.70(7) 5_666 5_666
O17 U1 Si2 107.30(7) . 5_666
O17 U1 Si2 72.70(7) . .
O17 U1 O17 180.00(8) 5_666 .
Rb1 U2 Rb1 180.0 7_556 .
Rb4 U2 Rb1 69.029(9) 7_556 7_556
Rb4 U2 Rb1 110.971(9) 7_556 .
Rb4 U2 Rb1 110.972(9) . 7_556
Rb4 U2 Rb1 69.028(9) . .
Rb4 U2 Rb4 180.0 7_556 .
Rb5 U2 Rb1 70.112(7) 7_556 .
Rb5 U2 Rb1 70.112(7) . 7_556
Rb5 U2 Rb1 109.888(7) . .
Rb5 U2 Rb1 109.888(7) 7_556 7_556
Rb5 U2 Rb4 65.943(11) . 7_556
Rb5 U2 Rb4 114.056(11) 7_556 7_556
Rb5 U2 Rb4 65.943(11) 7_556 .
Rb5 U2 Rb4 114.057(11) . .
Rb5 U2 Rb5 180.0 7_556 .
O5 U2 Rb1 92.38(9) . .
O5 U2 Rb1 87.62(9) 7_556 .
O5 U2 Rb1 92.38(9) 7_556 7_556
O5 U2 Rb1 87.62(9) . 7_556
O5 U2 Rb4 143.90(9) 7_556 .
O5 U2 Rb4 36.10(9) . .
O5 U2 Rb4 36.10(9) 7_556 7_556
O5 U2 Rb4 143.90(9) . 7_556
O5 U2 Rb5 47.59(8) . 7_556
O5 U2 Rb5 47.59(8) 7_556 .
O5 U2 Rb5 132.41(8) 7_556 7_556
O5 U2 Rb5 132.41(8) . .
O5 U2 O5 180.00(15) . 7_556
O5 U2 O6 86.86(10) 7_556 .
O5 U2 O6 93.14(10) 7_556 7_556
O5 U2 O6 93.14(10) . .
O5 U2 O6 86.86(10) . 7_556
O5 U2 O16 91.51(12) 7_556 7_556
O5 U2 O16 88.49(12) . 7_556
O5 U2 O16 88.50(12) 7_556 .
O5 U2 O16 91.51(12) . .
O6 U2 Rb1 45.12(7) . 7_556
O6 U2 Rb1 45.12(7) 7_556 .
O6 U2 Rb1 134.88(7) . .
O6 U2 Rb1 134.88(7) 7_556 7_556
O6 U2 Rb4 90.69(6) . .
O6 U2 Rb4 89.31(6) 7_556 .
O6 U2 Rb4 89.31(6) . 7_556
O6 U2 Rb4 90.69(6) 7_556 7_556
O6 U2 Rb5 138.43(6) . 7_556
O6 U2 Rb5 41.57(6) 7_556 7_556
O6 U2 Rb5 138.43(6) 7_556 .
O6 U2 Rb5 41.57(6) . .
O6 U2 O6 180.0 . 7_556
O6 U2 O16 87.61(10) . 7_556
O6 U2 O16 92.39(10) . .
O6 U2 O16 87.61(10) 7_556 .
O6 U2 O16 92.39(10) 7_556 7_556
O16 U2 Rb1 42.71(7) . .
O16 U2 Rb1 137.29(7) . 7_556
O16 U2 Rb1 42.71(7) 7_556 7_556
O16 U2 Rb1 137.29(7) 7_556 .
O16 U2 Rb4 55.60(9) 7_556 7_556
O16 U2 Rb4 124.40(9) . 7_556
O16 U2 Rb4 55.60(9) . .
O16 U2 Rb4 124.40(9) 7_556 .
O16 U2 Rb5 79.57(8) 7_556 7_556
O16 U2 Rb5 79.57(8) . .
O16 U2 Rb5 100.43(8) 7_556 .
O16 U2 Rb5 100.43(8) . 7_556
O16 U2 O16 180.0 . 7_556
Rb2 U3 Rb2 180.0 5_667 .
Rb2 U3 Rb5 65.701(8) . 5_667
Rb2 U3 Rb5 114.298(8) 5_667 5_667
Rb2 U3 Rb5 114.300(8) . .
Rb2 U3 Rb5 65.701(8) 5_667 .
Rb3 U3 Rb2 114.172(9) 8 .
Rb3 U3 Rb2 65.828(9) 8 5_667
Rb3 U3 Rb2 114.172(9) 4_556 5_667
Rb3 U3 Rb2 65.828(9) 4_556 .
Rb3 U3 Rb3 180.0 8 4_556
Rb3 U3 Rb5 58.332(9) 8 .
Rb3 U3 Rb5 121.668(9) 4_556 .
Rb3 U3 Rb5 121.667(9) 8 5_667
Rb3 U3 Rb5 58.333(9) 4_556 5_667
Rb5 U3 Rb5 180.0 . 5_667
O9 U3 Rb2 48.73(8) 5_667 5_667
O9 U3 Rb2 48.73(8) . .
O9 U3 Rb2 131.27(8) . 5_667
O9 U3 Rb2 131.27(8) 5_667 .
O9 U3 Rb3 42.22(6) 5_667 8
O9 U3 Rb3 137.78(6) 5_667 4_556
O9 U3 Rb3 42.22(6) . 4_556
O9 U3 Rb3 137.78(6) . 8
O9 U3 Rb5 88.70(7) 5_667 .
O9 U3 Rb5 88.70(7) . 5_667
O9 U3 Rb5 91.30(7) 5_667 5_667
O9 U3 Rb5 91.30(7) . .
O9 U3 O9 180.0 5_667 .
O11 U3 Rb2 40.39(10) . 5_667
O11 U3 Rb2 139.61(10) 5_667 5_667
O11 U3 Rb2 40.39(10) 5_667 .
O11 U3 Rb2 139.61(10) . .
O11 U3 Rb3 90.73(10) . 4_556
O11 U3 Rb3 89.27(10) 5_667 4_556
O11 U3 Rb3 90.73(10) 5_667 8
O11 U3 Rb3 89.27(10) . 8
O11 U3 Rb5 130.20(11) 5_667 .
O11 U3 Rb5 49.80(11) 5_667 5_667
O11 U3 Rb5 49.80(11) . .
O11 U3 Rb5 130.20(11) . 5_667
O11 U3 O9 88.42(13) 5_667 .
O11 U3 O9 91.58(13) 5_667 5_667
O11 U3 O9 91.58(13) . .
O11 U3 O9 88.42(13) . 5_667
O11 U3 O11 180.0 5_667 .
O11 U3 O12 92.88(13) . 5_667
O11 U3 O12 92.88(13) 5_667 .
O11 U3 O12 87.12(13) . .
O11 U3 O12 87.12(13) 5_667 5_667
O12 U3 Rb2 93.87(7) . 5_667
O12 U3 Rb2 86.13(7) 5_667 5_667
O12 U3 Rb2 86.13(7) . .
O12 U3 Rb2 93.87(7) 5_667 .
O12 U3 Rb3 47.54(7) 5_667 4_556
O12 U3 Rb3 132.46(7) 5_667 8
O12 U3 Rb3 132.46(7) . 4_556
O12 U3 Rb3 47.54(7) . 8
O12 U3 Rb5 142.68(8) 5_667 .
O12 U3 Rb5 37.32(8) . .
O12 U3 Rb5 142.68(8) . 5_667
O12 U3 Rb5 37.32(8) 5_667 5_667
O12 U3 O9 90.34(9) . .
O12 U3 O9 90.34(9) 5_667 5_667
O12 U3 O9 89.66(9) . 5_667
O12 U3 O9 89.66(9) 5_667 .
O12 U3 O12 180.00(12) 5_667 .
Rb2 U4 Rb2 180.0 . 7_566
Rb4 U4 Rb2 107.930(10) 7_566 .
Rb4 U4 Rb2 72.069(10) 7_566 7_566
Rb4 U4 Rb2 107.930(10) . 7_566
Rb4 U4 Rb2 72.070(10) . .
Rb4 U4 Rb4 180.0 . 7_566
Rb5 U4 Rb2 112.091(8) 4_556 .
Rb5 U4 Rb2 67.909(8) 4_556 7_566
Rb5 U4 Rb2 67.909(8) 6_565 .
Rb5 U4 Rb2 112.091(8) 6_565 7_566
Rb5 U4 Rb4 64.820(11) 6_565 .
Rb5 U4 Rb4 64.820(11) 4_556 7_566
Rb5 U4 Rb4 115.180(11) 6_565 7_566
Rb5 U4 Rb4 115.180(11) 4_556 .
Rb5 U4 Rb5 180.0 6_565 4_556
O1 U4 Rb2 83.24(8) . 7_566
O1 U4 Rb2 96.76(8) . .
O1 U4 Rb2 96.75(8) 7_566 7_566
O1 U4 Rb2 83.25(8) 7_566 .
O1 U4 Rb4 42.09(8) . .
O1 U4 Rb4 137.91(8) 7_566 .
O1 U4 Rb4 42.09(8) 7_566 7_566
O1 U4 Rb4 137.90(8) . 7_566
O1 U4 Rb5 44.72(8) 7_566 4_556
O1 U4 Rb5 135.28(8) 7_566 6_565
O1 U4 Rb5 44.72(8) . 6_565
O1 U4 Rb5 135.28(8) . 4_556
O1 U4 O1 180.0 7_566 .
O1 U4 O7 90.77(10) 7_566 .
O1 U4 O7 90.77(10) . 7_566
O1 U4 O7 89.23(10) 7_566 7_566
O1 U4 O7 89.23(10) . .
O1 U4 O8 87.21(10) 7_566 .
O1 U4 O8 92.79(10) . .
O1 U4 O8 92.80(10) 7_566 7_566
O1 U4 O8 87.21(10) . 7_566
O7 U4 Rb2 43.76(7) 7_566 7_566
O7 U4 Rb2 136.24(7) . 7_566
O7 U4 Rb2 136.24(7) 7_566 .
O7 U4 Rb2 43.76(7) . .
O7 U4 Rb4 47.98(7) 7_566 7_566
O7 U4 Rb4 132.01(7) . 7_566
O7 U4 Rb4 132.01(7) 7_566 .
O7 U4 Rb4 47.99(7) . .
O7 U4 Rb5 89.09(7) . 4_556
O7 U4 Rb5 89.09(7) 7_566 6_565
O7 U4 Rb5 90.91(7) 7_566 4_556
O7 U4 Rb5 90.91(7) . 6_565
O7 U4 O7 180.0 . 7_566
O7 U4 O8 92.27(9) . .
O7 U4 O8 87.73(9) 7_566 .
O7 U4 O8 87.73(9) . 7_566
O7 U4 O8 92.27(9) 7_566 7_566
O8 U4 Rb2 134.50(6) 7_566 7_566
O8 U4 Rb2 134.51(6) . .
O8 U4 Rb2 45.50(6) 7_566 .
O8 U4 Rb2 45.49(6) . 7_566
O8 U4 Rb4 93.37(6) . 7_566
O8 U4 Rb4 93.37(6) 7_566 .
O8 U4 Rb4 86.63(6) 7_566 7_566
O8 U4 Rb4 86.63(6) . .
O8 U4 Rb5 137.35(7) 7_566 4_556
O8 U4 Rb5 42.65(7) . 4_556
O8 U4 Rb5 42.65(7) 7_566 6_565
O8 U4 Rb5 137.35(7) . 6_565
O8 U4 O8 180.00(11) 7_566 .
Si4 Rb1 Si3 117.31(2) . 8_554
Si4 Rb1 Si3 105.26(2) 2_556 8_554
Si4 Rb1 Si4 133.13(3) . 2_556
O2 Rb1 Si3 143.74(5) . 8_554
O2 Rb1 Si3 125.64(4) 2_556 8_554
O2 Rb1 Si4 27.56(4) . .
O2 Rb1 Si4 27.56(4) 2_556 2_556
O2 Rb1 Si4 106.14(5) . 2_556
O2 Rb1 Si4 106.14(5) 2_556 .
O2 Rb1 O2 80.16(8) . 2_556
O3 Rb1 Si3 139.52(7) 2_556 8_554
O3 Rb1 Si3 95.15(6) . 8_554
O3 Rb1 Si4 87.76(6) 2_556 .
O3 Rb1 Si4 87.76(6) . 2_556
O3 Rb1 Si4 70.52(6) 2_556 2_556
O3 Rb1 Si4 70.52(6) . .
O3 Rb1 O2 69.44(8) 2_556 .
O3 Rb1 O2 68.55(7) 2_556 2_556
O3 Rb1 O2 69.44(8) . 2_556
O3 Rb1 O2 68.55(7) . .
O3 Rb1 O3 124.13(12) . 2_556
O3 Rb1 O6 80.55(7) 2_556 7_556
O3 Rb1 O6 80.55(7) . 8_554
O3 Rb1 O6 142.62(8) 2_556 8_554
O3 Rb1 O6 142.62(8) . 7_556
O3 Rb1 O13 117.93(6) 2_556 7_556
O3 Rb1 O13 117.93(6) . 7_556
O3 Rb1 O16 82.70(9) 2_556 .
O3 Rb1 O16 94.84(8) 2_556 2_556
O3 Rb1 O16 94.84(8) . .
O3 Rb1 O16 82.70(9) . 2_556
O6 Rb1 Si3 71.64(5) 7_556 8_554
O6 Rb1 Si3 24.96(4) 8_554 8_554
O6 Rb1 Si4 84.51(4) 7_556 .
O6 Rb1 Si4 129.11(4) 8_554 .
O6 Rb1 Si4 129.11(5) 7_556 2_556
O6 Rb1 Si4 84.51(4) 8_554 2_556
O6 Rb1 O2 146.52(6) 8_554 .
O6 Rb1 O2 101.28(6) 8_554 2_556
O6 Rb1 O2 146.52(6) 7_556 2_556
O6 Rb1 O2 101.28(6) 7_556 .
O6 Rb1 O6 95.42(9) 8_554 7_556
O13 Rb1 Si3 24.805(14) 7_556 8_554
O13 Rb1 Si4 113.435(16) 7_556 2_556
O13 Rb1 Si4 113.434(16) 7_556 .
O13 Rb1 O2 139.92(4) 7_556 2_556
O13 Rb1 O2 139.92(4) 7_556 .
O13 Rb1 O6 47.71(4) 7_556 7_556
O13 Rb1 O6 47.71(4) 7_556 8_554
O16 Rb1 Si3 105.30(6) . 8_554
O16 Rb1 Si3 79.57(5) 2_556 8_554
O16 Rb1 Si4 148.96(6) . 2_556
O16 Rb1 Si4 26.74(5) . .
O16 Rb1 Si4 148.96(6) 2_556 .
O16 Rb1 Si4 26.74(5) 2_556 2_556
O16 Rb1 O2 47.75(6) . .
O16 Rb1 O2 127.06(7) 2_556 .
O16 Rb1 O2 127.06(7) . 2_556
O16 Rb1 O2 47.75(6) 2_556 2_556
O16 Rb1 O6 57.80(6) 2_556 8_554
O16 Rb1 O6 126.46(7) 2_556 7_556
O16 Rb1 O6 126.46(7) . 8_554
O16 Rb1 O6 57.80(6) . 7_556
O16 Rb1 O13 92.61(5) . 7_556
O16 Rb1 O13 92.61(5) 2_556 7_556
O16 Rb1 O16 174.78(10) 2_556 .
O4 Rb2 Si1 28.14(4) . .
O4 Rb2 Si1 102.48(5) 2_557 .
O4 Rb2 O4 76.05(8) . 2_557
O7 Rb2 Si1 27.80(4) . .
O7 Rb2 Si1 142.87(5) 2_557 .
O7 Rb2 O4 46.88(6) . .
O7 Rb2 O4 46.88(6) 2_557 2_557
O7 Rb2 O4 121.39(6) 2_557 .
O7 Rb2 O4 121.39(6) . 2_557
O7 Rb2 O7 168.15(9) . 2_557
O7 Rb2 O8 132.60(6) . 8_565
O7 Rb2 O8 57.64(6) . 7_566
O7 Rb2 O8 57.64(6) 2_557 8_565
O7 Rb2 O8 132.60(6) 2_557 7_566
O7 Rb2 O9 49.26(6) 2_557 2_557
O7 Rb2 O9 126.48(7) . 2_557
O7 Rb2 O9 49.26(6) . .
O7 Rb2 O9 126.48(7) 2_557 .
O7 Rb2 O15 95.93(4) . 7_566
O7 Rb2 O15 95.93(4) 2_557 7_566
O8 Rb2 Si1 84.52(4) 7_566 .
O8 Rb2 Si1 132.49(5) 8_565 .
O8 Rb2 O4 149.83(6) 8_565 .
O8 Rb2 O4 102.52(6) 8_565 2_557
O8 Rb2 O4 149.83(6) 7_566 2_557
O8 Rb2 O4 102.52(6) 7_566 .
O8 Rb2 O8 93.31(9) 8_565 7_566
O8 Rb2 O9 106.64(6) 7_566 2_557
O8 Rb2 O9 106.64(6) 8_565 .
O8 Rb2 O9 95.70(6) 8_565 2_557
O8 Rb2 O9 95.70(6) 7_566 .
O8 Rb2 O15 46.66(4) 8_565 7_566
O8 Rb2 O15 46.66(4) 7_566 7_566
O9 Rb2 Si1 27.61(5) . .
O9 Rb2 Si1 130.45(5) 2_557 .
O9 Rb2 O4 103.93(6) . 2_557
O9 Rb2 O4 46.90(6) . .
O9 Rb2 O4 46.90(6) 2_557 2_557
O9 Rb2 O4 103.93(6) 2_557 .
O9 Rb2 O9 147.37(9) . 2_557
O9 Rb2 O15 106.31(5) . 7_566
O9 Rb2 O15 106.31(5) 2_557 7_566
O11 Rb2 Si1 83.06(6) 6_565 .
O11 Rb2 Si1 73.81(6) 5_667 .
O11 Rb2 O4 70.93(7) 5_667 .
O11 Rb2 O4 65.27(7) 5_667 2_557
O11 Rb2 O4 65.27(7) 6_565 .
O11 Rb2 O4 70.93(7) 6_565 2_557
O11 Rb2 O7 100.64(7) 5_667 .
O11 Rb2 O7 73.60(7) 5_667 2_557
O11 Rb2 O7 73.60(7) 6_565 .
O11 Rb2 O7 100.64(7) 6_565 2_557
O11 Rb2 O8 143.59(7) 5_667 7_566
O11 Rb2 O8 143.59(7) 6_565 8_565
O11 Rb2 O8 81.05(7) 6_565 7_566
O11 Rb2 O8 81.05(7) 5_667 8_565
O11 Rb2 O9 109.70(7) 6_565 .
O11 Rb2 O9 52.93(7) 5_667 .
O11 Rb2 O9 52.93(7) 6_565 2_557
O11 Rb2 O9 109.70(7) 5_667 2_557
O11 Rb2 O11 123.55(12) 6_565 5_667
O11 Rb2 O15 118.22(6) 5_667 7_566
O11 Rb2 O15 118.22(6) 6_565 7_566
O15 Rb2 Si1 114.991(17) 7_566 .
O15 Rb2 O4 141.97(4) 7_566 2_557
O15 Rb2 O4 141.97(4) 7_566 .
U3 Rb3 U1 132.309(11) 4_546 .
Rb5 Rb3 U1 112.347(13) . .
Rb5 Rb3 U3 114.967(13) . 4_546
Si1 Rb3 U1 141.734(18) 4_546 .
Si1 Rb3 U3 51.718(13) 4_546 4_546
Si1 Rb3 Rb5 74.954(17) 4_546 .
Si4 Rb3 U1 52.689(15) . .
Si4 Rb3 U3 152.07(2) . 4_546
Si4 Rb3 Rb5 72.421(18) . .
Si4 Rb3 Si1 147.06(2) . 4_546
O1 Rb3 U1 90.75(5) 6_665 .
O1 Rb3 U3 116.07(5) 6_665 4_546
O1 Rb3 Rb5 48.88(5) 6_665 .
O1 Rb3 Si1 65.27(5) 6_665 4_546
O1 Rb3 Si4 89.45(5) 6_665 .
O1 Rb3 O5 99.45(7) 6_665 7_556
O1 Rb3 O10 89.30(7) 6_665 5_666
O1 Rb3 O12 147.61(7) 6_665 8_554
O1 Rb3 O16 102.27(7) 6_665 .
O5 Rb3 U1 123.83(5) 7_556 .
O5 Rb3 U3 91.51(5) 7_556 4_546
O5 Rb3 Rb5 50.77(5) 7_556 .
O5 Rb3 Si1 90.66(5) 7_556 4_546
O5 Rb3 Si4 72.19(5) 7_556 .
O5 Rb3 O10 156.23(7) 7_556 5_666
O5 Rb3 O16 49.63(6) 7_556 .
O9 Rb3 U1 143.86(7) 4_546 .
O9 Rb3 U3 32.83(5) 4_546 4_546
O9 Rb3 Rb5 90.47(6) 4_546 .
O9 Rb3 Si1 18.95(5) 4_546 4_546
O9 Rb3 Si4 161.78(6) 4_546 .
O9 Rb3 O1 83.63(7) 4_546 6_665
O9 Rb3 O5 92.29(8) 4_546 7_556
O9 Rb3 O10 110.71(8) 4_546 5_666
O9 Rb3 O12 65.94(7) 4_546 8_554
O9 Rb3 O16 141.88(8) 4_546 .
O9 Rb3 O17 165.27(9) 4_546 .
O10 Rb3 U1 33.31(4) 5_666 .
O10 Rb3 U3 104.49(5) 5_666 4_546
O10 Rb3 Rb5 131.47(5) 5_666 .
O10 Rb3 Si1 113.02(5) 5_666 4_546
O10 Rb3 Si4 85.95(5) 5_666 .
O10 Rb3 O16 107.02(6) 5_666 .
O12 Rb3 U1 107.04(5) 8_554 .
O12 Rb3 U3 33.18(5) 8_554 4_546
O12 Rb3 Rb5 136.99(6) 8_554 .
O12 Rb3 Si1 84.87(5) 8_554 4_546
O12 Rb3 Si4 122.90(5) 8_554 .
O12 Rb3 O5 92.86(8) 8_554 7_556
O12 Rb3 O10 91.29(8) 8_554 5_666
O12 Rb3 O16 108.46(7) 8_554 .
O16 Rb3 U1 74.20(4) . .
O16 Rb3 U3 129.93(4) . 4_546
O16 Rb3 Rb5 67.94(5) . .
O16 Rb3 Si1 137.44(5) . 4_546
O16 Rb3 Si4 24.74(4) . .
O17 Rb3 U1 32.11(6) . .
O17 Rb3 U3 159.29(7) . 4_546
O17 Rb3 Rb5 83.87(6) . .
O17 Rb3 Si1 147.68(7) . 4_546
O17 Rb3 Si4 22.63(6) . .
O17 Rb3 O1 82.41(9) . 6_665
O17 Rb3 O5 94.59(8) . 7_556
O17 Rb3 O10 64.51(7) . 5_666
O17 Rb3 O12 126.54(9) . 8_554
O17 Rb3 O16 47.04(7) . .
Si1 Rb4 Si4 46.06(2) . .
O1 Rb4 Si1 80.22(5) . .
O1 Rb4 Si4 93.53(5) . .
O1 Rb4 O2 74.95(7) . .
O1 Rb4 O3 97.18(7) . 2_556
O1 Rb4 O4 101.61(6) . .
O1 Rb4 O7 56.24(6) . .
O1 Rb4 O11 88.87(8) . 6_565
O1 Rb4 O14 96.37(6) . 6_565
O1 Rb4 O16 117.45(7) . .
O1 Rb4 O17 73.28(6) . 6_565
O2 Rb4 Si1 59.59(4) . .
O2 Rb4 Si4 24.87(4) . .
O2 Rb4 O4 79.26(6) . .
O2 Rb4 O16 44.46(6) . .
O2 Rb4 O17 102.62(6) . 6_565
O3 Rb4 Si1 123.22(6) 2_556 .
O3 Rb4 Si4 77.98(6) 2_556 .
O3 Rb4 O2 64.99(7) 2_556 .
O3 Rb4 O4 133.31(7) 2_556 .
O3 Rb4 O14 85.48(7) 2_556 6_565
O3 Rb4 O16 73.50(7) 2_556 .
O3 Rb4 O17 52.12(7) 2_556 6_565
O4 Rb4 Si1 25.76(4) . .
O4 Rb4 Si4 58.65(5) . .
O4 Rb4 O16 59.88(6) . .
O5 Rb4 Si1 88.12(5) . .
O5 Rb4 Si4 76.72(5) . .
O5 Rb4 O1 168.16(7) . .
O5 Rb4 O2 97.42(7) . .
O5 Rb4 O3 87.46(8) . 2_556
O5 Rb4 O4 67.68(7) . .
O5 Rb4 O7 112.29(7) . .
O5 Rb4 O11 90.59(8) . 6_565
O5 Rb4 O14 94.85(7) . 6_565
O5 Rb4 O16 53.43(7) . .
O5 Rb4 O17 117.74(7) . 6_565
O7 Rb4 Si1 24.43(4) . .
O7 Rb4 Si4 59.59(5) . .
O7 Rb4 O2 61.94(6) . .
O7 Rb4 O3 125.00(7) . 2_556
O7 Rb4 O4 46.24(6) . .
O7 Rb4 O11 74.73(7) . 6_565
O7 Rb4 O14 138.37(7) . 6_565
O7 Rb4 O16 78.92(7) . .
O7 Rb4 O17 129.25(6) . 6_565
O11 Rb4 Si1 77.41(6) 6_565 .
O11 Rb4 Si4 121.69(6) 6_565 .
O11 Rb4 O2 135.76(7) 6_565 .
O11 Rb4 O3 159.16(8) 6_565 2_556
O11 Rb4 O4 63.83(8) 6_565 .
O11 Rb4 O14 74.01(7) 6_565 6_565
O11 Rb4 O16 121.12(8) 6_565 .
O11 Rb4 O17 111.77(8) 6_565 6_565
O14 Rb4 Si1 151.28(5) 6_565 .
O14 Rb4 Si4 161.66(5) 6_565 .
O14 Rb4 O2 147.29(6) 6_565 .
O14 Rb4 O4 133.37(6) 6_565 .
O14 Rb4 O16 141.66(6) 6_565 .
O14 Rb4 O17 45.27(6) 6_565 6_565
O16 Rb4 Si1 59.16(5) . .
O16 Rb4 Si4 24.11(4) . .
O17 Rb4 Si1 151.51(5) 6_565 .
O17 Rb4 Si4 124.63(5) 6_565 .
O17 Rb4 O4 173.66(6) 6_565 .
O17 Rb4 O16 125.61(7) 6_565 .
U4 Rb5 U2 134.524(13) 4_546 .
Rb3 Rb5 U2 65.722(10) . .
Rb3 Rb5 U4 68.813(10) . 4_546
Si2 Rb5 U2 145.68(2) 4_546 .
Si2 Rb5 U4 56.602(16) 4_546 4_546
Si2 Rb5 Rb3 112.854(19) 4_546 .
Si2 Rb5 O11 94.47(5) 4_546 .
Si3 Rb5 U2 55.617(16) . .
Si3 Rb5 U4 151.44(2) . 4_546
Si3 Rb5 Rb3 111.968(19) . .
Si3 Rb5 Si2 134.83(2) . 4_546
Si3 Rb5 O11 72.32(5) . .
O1 Rb5 U2 112.27(5) 6_665 .
O1 Rb5 U4 25.23(5) 6_665 4_546
O1 Rb5 Rb3 48.26(5) 6_665 .
O1 Rb5 Si2 81.56(5) 6_665 4_546
O1 Rb5 Si3 135.30(5) 6_665 .
O1 Rb5 O5 96.63(7) 6_665 7_556
O1 Rb5 O11 81.35(7) 6_665 .
O5 Rb5 U2 25.48(5) 7_556 .
O5 Rb5 U4 113.63(5) 7_556 4_546
O5 Rb5 Rb3 48.56(5) 7_556 .
O5 Rb5 Si2 126.90(5) 7_556 4_546
O5 Rb5 Si3 80.99(5) 7_556 .
O5 Rb5 O11 138.05(7) 7_556 .
O6 Rb5 U2 31.29(5) . .
O6 Rb5 U4 162.25(5) . 4_546
O6 Rb5 Rb3 95.55(5) . .
O6 Rb5 Si2 140.68(6) . 4_546
O6 Rb5 Si3 26.94(5) . .
O6 Rb5 O1 137.02(7) . 6_665
O6 Rb5 O5 55.52(7) . 7_556
O6 Rb5 O8 165.71(7) . 4_546
O6 Rb5 O10 113.25(7) . 4_546
O6 Rb5 O11 98.38(7) . .
O6 Rb5 O12 53.74(7) . .
O8 Rb5 U2 158.84(5) 4_546 .
O8 Rb5 U4 31.94(5) 4_546 4_546
O8 Rb5 Rb3 98.03(5) 4_546 .
O8 Rb5 Si2 26.87(5) 4_546 4_546
O8 Rb5 Si3 145.39(6) 4_546 .
O8 Rb5 O1 57.08(7) 4_546 6_665
O8 Rb5 O5 133.35(7) 4_546 7_556
O8 Rb5 O10 53.72(7) 4_546 4_546
O8 Rb5 O11 80.20(7) 4_546 .
O8 Rb5 O12 117.94(7) 4_546 .
O10 Rb5 U2 126.06(5) 4_546 .
O10 Rb5 U4 84.05(5) 4_546 4_546
O10 Rb5 Rb3 130.68(5) 4_546 .
O10 Rb5 Si2 27.46(5) 4_546 4_546
O10 Rb5 Si3 111.20(5) 4_546 .
O10 Rb5 O1 108.86(7) 4_546 6_665
O10 Rb5 O5 118.73(7) 4_546 7_556
O10 Rb5 O11 101.11(7) 4_546 .
O11 Rb5 U2 118.03(5) . .
O11 Rb5 U4 81.28(5) . 4_546
O11 Rb5 Rb3 113.73(5) . .
O12 Rb5 U2 83.14(5) . .
O12 Rb5 U4 131.08(5) . 4_546
O12 Rb5 Rb3 132.16(5) . .
O12 Rb5 Si2 113.19(5) . 4_546
O12 Rb5 Si3 27.53(5) . .
O12 Rb5 O1 129.13(7) . 6_665
O12 Rb5 O5 108.52(7) . 7_556
O12 Rb5 O10 96.83(7) . 4_546
O12 Rb5 O11 50.39(7) . .
Rb2 Si1 Rb3 75.167(19) . 4_556
Rb2 Si1 Rb4 87.72(2) . .
Rb4 Si1 Rb3 138.53(3) . 4_556
O4 Si1 Rb2 72.97(10) . .
O4 Si1 Rb3 138.25(10) . 4_556
O4 Si1 Rb4 65.93(9) . .
O7 Si1 Rb2 67.44(10) . .
O7 Si1 Rb3 85.57(10) . 4_556
O7 Si1 Rb4 52.96(10) . .
O7 Si1 O4 105.93(14) . .
O7 Si1 O9 114.03(15) . .
O7 Si1 O14 110.66(14) . .
O9 Si1 Rb2 71.22(12) . .
O9 Si1 Rb3 34.65(9) . 4_556
O9 Si1 Rb4 158.83(12) . .
O9 Si1 O4 108.15(14) . .
O9 Si1 O14 108.86(15) . .
O14 Si1 Rb2 177.68(10) . .
O14 Si1 Rb3 103.54(10) . 4_556
O14 Si1 Rb4 92.10(10) . .
O14 Si1 O4 109.06(14) . .
U1 Si2 Rb2 127.30(3) . 7_566
U1 Si2 Rb5 81.18(2) . 4_556
Rb5 Si2 Rb2 80.31(2) 4_556 7_566
O2 Si2 U1 80.60(9) . .
O2 Si2 Rb2 151.26(10) . 7_566
O2 Si2 Rb5 114.71(9) . 4_556
O8 Si2 U1 134.52(10) . .
O8 Si2 Rb2 56.86(10) . 7_566
O8 Si2 Rb5 53.71(9) . 4_556
O8 Si2 O2 110.82(14) . .
O8 Si2 O10 109.61(14) . .
O8 Si2 O15 107.99(17) . .
O10 Si2 U1 31.59(9) . .
O10 Si2 Rb2 99.38(9) . 7_566
O10 Si2 Rb5 57.62(10) . 4_556
O10 Si2 O2 109.35(13) . .
O15 Si2 U1 109.34(9) . .
O15 Si2 Rb2 59.55(16) . 7_566
O15 Si2 Rb5 136.67(15) . 4_556
O15 Si2 O2 108.51(17) . .
O15 Si2 O10 110.54(12) . .
Rb1 Si3 Rb3 65.484(15) 7_556 8
Rb5 Si3 Rb1 84.18(2) . 7_556
Rb5 Si3 Rb3 64.949(18) . 8
O4 Si3 Rb1 148.08(10) . 7_556
O4 Si3 Rb3 145.06(10) . 8
O4 Si3 Rb5 114.44(10) . .
O6 Si3 Rb1 58.29(9) . 7_556
O6 Si3 Rb3 96.17(9) . 8
O6 Si3 Rb5 53.15(9) . .
O6 Si3 O4 110.99(14) . .
O6 Si3 O12 108.98(14) . .
O6 Si3 O13 106.92(17) . .
O12 Si3 Rb1 101.64(10) . 7_556
O12 Si3 Rb3 37.35(10) . 8
O12 Si3 Rb5 57.87(11) . .
O12 Si3 O4 110.21(14) . .
O13 Si3 Rb1 55.13(15) . 7_556
O13 Si3 Rb3 81.73(7) . 8
O13 Si3 Rb5 136.01(14) . .
O13 Si3 O4 109.34(16) . .
O13 Si3 O12 110.34(12) . .
Rb1 Si4 Rb3 71.635(19) . .
Rb1 Si4 Rb4 81.74(2) . .
Rb1 Si4 Rb4 137.82(3) . 6_665
Rb3 Si4 Rb4 134.86(3) . .
Rb3 Si4 Rb4 74.425(19) . 6_665
Rb4 Si4 Rb4 140.42(3) . 6_665
O2 Si4 Rb1 67.43(9) . .
O2 Si4 Rb3 132.74(10) . .
O2 Si4 Rb4 125.02(9) . 6_665
O2 Si4 Rb4 60.21(9) . .
O14 Si4 Rb1 169.49(10) . .
O14 Si4 Rb3 115.00(10) . .
O14 Si4 Rb4 52.52(10) . 6_665
O14 Si4 Rb4 87.99(10) . .
O14 Si4 O2 109.25(14) . .
O16 Si4 Rb1 62.33(11) . .
O16 Si4 Rb3 72.30(13) . .
O16 Si4 Rb4 128.02(12) . 6_665
O16 Si4 Rb4 63.09(13) . .
O16 Si4 O2 106.89(15) . .
O16 Si4 O14 110.85(15) . .
O16 Si4 O17 113.49(17) . .
O17 Si4 Rb1 83.49(13) . .
O17 Si4 Rb3 42.27(11) . .
O17 Si4 Rb4 54.43(13) . 6_665
O17 Si4 Rb4 164.50(13) . .
O17 Si4 O2 109.40(14) . .
O17 Si4 O14 106.93(17) . .
U4 O1 Rb3 138.42(12) . 6_565
U4 O1 Rb4 113.57(11) . .
U4 O1 Rb5 110.04(11) . 6_565
Rb3 O1 Rb5 82.86(6) 6_565 6_565
Rb4 O1 Rb3 104.69(7) . 6_565
Rb4 O1 Rb5 92.79(7) . 6_565
Rb1 O2 Rb4 93.77(6) . .
Si2 O2 Rb1 114.32(12) . .
Si2 O2 Rb4 121.54(12) . .
Si2 O2 Si4 135.39(16) . .
Si4 O2 Rb1 85.02(10) . .
Si4 O2 Rb4 94.92(10) . .
U1 O3 Rb1 130.57(15) . .
U1 O3 Rb4 119.76(14) . 2_556
Rb1 O3 Rb4 108.18(9) . 2_556
Rb2 O4 Rb4 94.81(6) . .
Si1 O4 Rb2 78.89(10) . .
Si1 O4 Rb4 88.31(10) . .
Si3 O4 Rb2 116.35(12) . .
Si3 O4 Rb4 129.07(12) . .
Si3 O4 Si1 134.40(17) . .
U2 O5 Rb3 126.32(13) . 7_556
U2 O5 Rb4 122.31(13) . .
U2 O5 Rb5 106.92(11) . 7_556
Rb3 O5 Rb5 80.66(7) 7_556 7_556
Rb4 O5 Rb3 109.07(8) . 7_556
Rb4 O5 Rb5 95.71(7) . 7_556
U2 O6 Rb1 105.80(9) . 7_556
U2 O6 Rb5 107.14(9) . .
Rb5 O6 Rb1 106.68(8) . 7_556
Si3 O6 U2 137.53(14) . .
Si3 O6 Rb1 96.74(11) . 7_556
Si3 O6 Rb5 99.91(11) . .
U4 O7 Rb2 107.17(9) . .
U4 O7 Rb4 99.66(9) . .
Rb4 O7 Rb2 105.79(8) . .
Si1 O7 U4 150.74(16) . .
Si1 O7 Rb2 84.76(10) . .
Si1 O7 Rb4 102.61(11) . .
U4 O8 Rb2 105.05(8) . 7_566
U4 O8 Rb5 105.41(9) . 4_556
Rb5 O8 Rb2 101.52(7) 4_556 7_566
Si2 O8 U4 141.08(15) . .
Si2 O8 Rb2 98.65(11) . 7_566
Si2 O8 Rb5 99.42(11) . 4_556
U3 O9 Rb2 99.95(10) . .
U3 O9 Rb3 104.95(9) . 4_556
Rb3 O9 Rb2 95.98(8) 4_556 .
Si1 O9 U3 128.40(14) . .
Si1 O9 Rb2 81.17(12) . .
Si1 O9 Rb3 126.40(13) . 4_556
U1 O10 Rb3 95.70(8) . 5_666
U1 O10 Rb5 119.97(11) . 4_556
Rb5 O10 Rb3 84.48(6) 4_556 5_666
Si2 O10 U1 126.24(14) . .
Si2 O10 Rb3 129.56(13) . 5_666
Si2 O10 Rb5 94.91(11) . 4_556
U3 O11 Rb2 117.64(14) . 5_667
U3 O11 Rb4 135.62(15) . 6_665
U3 O11 Rb5 107.08(13) . .
Rb2 O11 Rb5 90.05(8) 5_667 .
Rb4 O11 Rb2 105.44(9) 6_665 5_667
Rb4 O11 Rb5 81.90(7) 6_665 .
U3 O12 Rb3 99.29(9) . 8
U3 O12 Rb5 115.41(12) . .
Rb5 O12 Rb3 87.39(7) . 8
Si3 O12 U3 128.90(15) . .
Si3 O12 Rb3 123.68(14) . 8
Si3 O12 Rb5 94.60(12) . .
Si3 O13 Rb1 100.07(15) 2_557 7_556
Si3 O13 Rb1 100.07(15) . 7_556
Si3 O13 Si3 159.9(3) 2_557 .
Si1 O14 Rb4 121.38(12) . 6_665
Si4 O14 Rb4 104.75(12) . 6_665
Si4 O14 Si1 133.85(17) . .
Si2 O15 Rb2 95.76(16) . 7_566
Si2 O15 Rb2 95.77(16) 2_556 7_566
Si2 O15 Si2 168.5(3) 2_556 .
U2 O16 Rb1 108.45(10) . .
U2 O16 Rb3 93.94(10) . .
U2 O16 Rb4 92.46(10) . .
Rb1 O16 Rb3 78.32(7) . .
Rb1 O16 Rb4 94.78(8) . .
Rb4 O16 Rb3 171.79(9) . .
Si4 O16 U2 159.40(18) . .
Si4 O16 Rb1 90.93(12) . .
Si4 O16 Rb3 82.96(13) . .
Si4 O16 Rb4 92.80(13) . .
U1 O17 Rb3 106.45(10) . .
U1 O17 Rb4 98.15(11) . 6_665
Rb3 O17 Rb4 99.53(9) . 6_665
Si4 O17 U1 128.72(16) . .
Si4 O17 Rb3 115.10(14) . .
Si4 O17 Rb4 103.03(15) . 6_665

loop_
_geom_bond_atom_site_label_1
_geom_bond_atom_site_label_2
_geom_bond_distance
_geom_bond_site_symmetry_2
U1 Rb1 4.2740(3) .
U1 Rb1 4.2740(3) 5_666
U1 Rb3 4.0622(4) 5_666
U1 Rb3 4.0622(4) .
U1 Si2 3.4519(9) .
U1 Si2 3.4519(9) 5_666
U1 O3 1.815(3) .
U1 O3 1.815(3) 5_666
U1 O10 2.242(2) .
U1 O10 2.242(2) 5_666
U1 O17 2.252(3) .
U1 O17 2.252(3) 5_666
U2 Rb1 4.3809(3) 7_556
U2 Rb1 4.3809(3) .
U2 Rb4 4.2065(4) .
U2 Rb4 4.2064(4) 7_556
U2 Rb5 4.0714(5) 7_556
U2 Rb5 4.0715(5) .
U2 O5 1.831(2) 7_556
U2 O5 1.831(2) .
U2 O6 2.213(2) 7_556
U2 O6 2.213(2) .
U2 O16 2.228(3) 7_556
U2 O16 2.228(3) .
U3 Rb2 4.2852(3) 5_667
U3 Rb2 4.2852(3) .
U3 Rb3 4.0301(4) 4_556
U3 Rb3 4.0301(4) 8
U3 Rb5 4.4052(6) .
U3 Rb5 4.4052(6) 5_667
U3 O9 2.261(2) .
U3 O9 2.261(2) 5_667
U3 O11 1.810(3) 5_667
U3 O11 1.810(3) .
U3 O12 2.235(2) 5_667
U3 O12 2.235(2) .
U4 Rb2 4.3722(3) 7_566
U4 Rb2 4.3722(3) .
U4 Rb4 4.0948(4) .
U4 Rb4 4.0948(4) 7_566
U4 Rb5 4.0569(5) 4_556
U4 Rb5 4.0569(5) 6_565
U4 O1 1.841(2) 7_566
U4 O1 1.841(2) .
U4 O7 2.223(2) .
U4 O7 2.223(2) 7_566
U4 O8 2.226(2) .
U4 O8 2.226(2) 7_566
Rb1 Si3 3.7658(10) 8_554
Rb1 Si4 3.5366(10) 2_556
Rb1 Si4 3.5366(10) .
Rb1 O2 3.278(3) .
Rb1 O2 3.278(3) 2_556
Rb1 O3 2.865(3) 2_556
Rb1 O3 2.865(3) .
Rb1 O6 3.226(3) 7_556
Rb1 O6 3.226(3) 8_554
Rb1 O13 3.138(4) 7_556
Rb1 O16 3.132(3) 2_556
Rb1 O16 3.133(3) .
Rb2 Si1 3.4132(10) .
Rb2 O4 3.326(3) .
Rb2 O4 3.326(3) 2_557
Rb2 O7 3.165(3) .
Rb2 O7 3.165(3) 2_557
Rb2 O8 3.229(3) 7_566
Rb2 O8 3.229(3) 8_565
Rb2 O9 3.270(3) 2_557
Rb2 O9 3.270(3) .
Rb2 O11 3.135(3) 5_667
Rb2 O11 3.135(3) 6_565
Rb2 O15 3.303(4) 7_566
Rb3 U3 4.0301(4) 4_546
Rb3 Rb5 4.0025(6) .
Rb3 Si1 3.9681(10) 4_546
Rb3 Si4 3.7742(10) .
Rb3 O1 3.010(2) 6_665
Rb3 O5 3.041(3) 7_556
Rb3 O9 2.803(3) 4_546
Rb3 O10 3.172(3) 5_666
Rb3 O12 3.013(3) 8_554
Rb3 O16 3.623(3) .
Rb3 O17 2.803(3) .
Rb4 Si1 3.7728(10) .
Rb4 Si4 3.8911(11) .
Rb4 O1 2.995(3) .
Rb4 O2 3.389(3) .
Rb4 O3 3.142(3) 2_556
Rb4 O4 3.446(3) .
Rb4 O5 2.933(3) .
Rb4 O7 3.086(3) .
Rb4 O11 3.132(3) 6_565
Rb4 O14 3.345(3) 6_565
Rb4 O16 3.474(3) .
Rb4 O17 3.404(4) 6_565
Rb5 U4 4.0568(5) 4_546
Rb5 Si2 3.4895(10) 4_546
Rb5 Si3 3.4802(10) .
Rb5 O1 3.039(3) 6_665
Rb5 O5 3.142(3) 7_556
Rb5 O6 2.827(2) .
Rb5 O8 2.851(3) 4_546
Rb5 O10 2.958(3) 4_546
Rb5 O11 3.520(3) .
Rb5 O12 2.957(3) .
Si1 Rb3 3.9681(10) 4_556
Si1 O4 1.641(3) .
Si1 O7 1.599(2) .
Si1 O9 1.601(3) .
Si1 O14 1.632(3) .
Si2 Rb2 3.8126(10) 7_566
Si2 Rb5 3.4895(10) 4_556
Si2 O2 1.638(3) .
Si2 O8 1.599(2) .
Si2 O10 1.615(3) .
Si2 O15 1.6001(10) .
Si3 Rb1 3.7658(10) 7_556
Si3 Rb3 4.1319(10) 8
Si3 O4 1.633(2) .
Si3 O6 1.600(2) .
Si3 O12 1.614(3) .
Si3 O13 1.6046(12) .
Si4 Rb4 4.0769(11) 6_665
Si4 O2 1.642(3) .
Si4 O14 1.629(3) .
Si4 O16 1.591(3) .
Si4 O17 1.604(3) .
O1 Rb3 3.010(2) 6_565
O1 Rb5 3.039(3) 6_565
O3 Rb4 3.142(3) 2_556
O5 Rb3 3.041(3) 7_556
O5 Rb5 3.142(3) 7_556
O6 Rb1 3.226(3) 7_556
O8 Rb2 3.229(3) 7_566
O8 Rb5 2.851(3) 4_556
O9 Rb3 2.803(3) 4_556
O10 Rb3 3.172(3) 5_666
O10 Rb5 2.958(3) 4_556
O11 Rb2 3.135(3) 5_667
O11 Rb4 3.132(3) 6_665
O12 Rb3 3.012(3) 8
O13 Rb1 3.138(4) 7_556
O13 Si3 1.6046(12) 2_557
O14 Rb4 3.345(3) 6_665
O15 Rb2 3.304(4) 7_566
O15 Si2 1.6000(10) 2_556
O17 Rb4 3.404(4) 6_665

loop_
_geom_torsion_atom_site_label_1
_geom_torsion_atom_site_label_2
_geom_torsion_atom_site_label_3
_geom_torsion_atom_site_label_4
_geom_torsion
_geom_torsion_site_symmetry_1
_geom_torsion_site_symmetry_4
U1 Si2 O2 Rb1 -66.44(9) . .
U1 Si2 O2 Rb4 -177.66(12) . .
U1 Si2 O2 Si4 42.4(2) . .
U1 Si2 O8 U4 -120.75(19) . .
U1 Si2 O8 Rb2 111.90(10) . 7_566
U1 Si2 O8 Rb5 8.60(17) . 4_556
U1 Si2 O10 Rb3 139.9(3) . 5_666
U1 Si2 O10 Rb5 -133.2(2) . 4_556
U1 Si2 O15 Rb2 -122.59(5) . 7_566
U1 Si2 O15 Si2 57.41(5) . 2_556
Rb1 U1 O3 Rb1 180.0 5_666 .
Rb1 U1 O3 Rb4 164.3(3) . 2_556
Rb1 U1 O3 Rb4 -15.7(3) 5_666 2_556
Rb1 U2 O5 Rb3 -29.18(12) 7_556 7_556
Rb1 U2 O5 Rb3 150.82(12) . 7_556
Rb1 U2 O5 Rb4 131.67(12) 7_556 .
Rb1 U2 O5 Rb4 -48.33(12) . .
Rb1 U2 O5 Rb5 -119.94(8) 7_556 7_556
Rb1 U2 O5 Rb5 60.06(8) . 7_556
Rb1 Si3 O4 Rb2 102.28(18) 7_556 .
Rb1 Si3 O4 Rb4 -19.2(3) 7_556 .
Rb1 Si3 O4 Si1 -157.11(12) 7_556 .
Rb1 Si3 O6 U2 122.4(2) 7_556 .
Rb1 Si3 O6 Rb5 -108.30(10) 7_556 .
Rb1 Si3 O12 U3 -156.41(17) 7_556 .
Rb1 Si3 O12 Rb3 -14.51(17) 7_556 8
Rb1 Si3 O12 Rb5 75.42(8) 7_556 .
Rb1 Si3 O13 Si3 179.998(2) 7_556 2_557
Rb1 Si4 O2 Rb4 93.37(6) . .
Rb1 Si4 O2 Si2 -120.0(2) . .
Rb1 Si4 O14 Rb4 170.4(5) . 6_665
Rb1 Si4 O14 Si1 -11.3(8) . .
Rb1 Si4 O16 U2 160.6(6) . .
Rb1 Si4 O16 Rb3 78.11(7) . .
Rb1 Si4 O16 Rb4 -94.84(9) . .
Rb1 Si4 O17 U1 71.2(2) . .
Rb1 Si4 O17 Rb3 -69.76(14) . .
Rb1 Si4 O17 Rb4 -176.98(8) . 6_665
Rb2 U3 O11 Rb2 179.999(1) . 5_667
Rb2 U3 O11 Rb4 15.2(3) . 6_665
Rb2 U3 O11 Rb4 -164.8(3) 5_667 6_665
Rb2 U3 O11 Rb5 -80.69(16) . .
Rb2 U3 O11 Rb5 99.32(16) 5_667 .
Rb2 U4 O1 Rb3 -28.91(16) 7_566 6_565
Rb2 U4 O1 Rb3 151.09(16) . 6_565
Rb2 U4 O1 Rb4 126.41(10) 7_566 .
Rb2 U4 O1 Rb4 -53.59(10) . .
Rb2 U4 O1 Rb5 -131.13(9) 7_566 6_565
Rb2 U4 O1 Rb5 48.87(9) . 6_565
Rb2 Si1 O4 Rb4 95.24(5) . .
Rb2 Si1 O4 Si3 -116.2(2) . .
Rb2 Si1 O7 U4 116.3(3) . .
Rb2 Si1 O7 Rb4 -105.04(9) . .
Rb2 Si1 O9 U3 95.7(2) . .
Rb2 Si1 O9 Rb3 -90.95(16) . 4_556
Rb2 Si2 O2 Rb1 100.89(19) 7_566 .
Rb2 Si2 O2 Rb4 -10.3(3) 7_566 .
Rb2 Si2 O2 Si4 -150.30(13) 7_566 .
Rb2 Si2 O8 U4 127.3(3) 7_566 .
Rb2 Si2 O8 Rb5 -103.30(10) 7_566 4_556
Rb2 Si2 O10 U1 -154.67(15) 7_566 .
Rb2 Si2 O10 Rb3 -14.76(17) 7_566 5_666
Rb2 Si2 O10 Rb5 72.13(7) 7_566 4_556
Rb2 Si2 O15 Si2 -179.992(3) 7_566 2_556
Rb3 U1 O3 Rb1 51.04(16) . .
Rb3 U1 O3 Rb1 -128.96(16) 5_666 .
Rb3 U1 O3 Rb4 35.31(14) 5_666 2_556
Rb3 U1 O3 Rb4 -144.69(14) . 2_556
Rb3 U3 O11 Rb2 -51.90(12) 8 5_667
Rb3 U3 O11 Rb2 128.10(12) 4_556 5_667
Rb3 U3 O11 Rb4 143.3(2) 8 6_665
Rb3 U3 O11 Rb4 -36.7(2) 4_556 6_665
Rb3 U3 O11 Rb5 -132.59(8) 4_556 .
Rb3 U3 O11 Rb5 47.41(8) 8 .
Rb3 Si1 O4 Rb2 41.80(13) 4_556 .
Rb3 Si1 O4 Rb4 137.05(9) 4_556 .
Rb3 Si1 O4 Si3 -74.4(3) 4_556 .
Rb3 Si1 O7 U4 40.5(3) 4_556 .
Rb3 Si1 O7 Rb2 -75.77(4) 4_556 .
Rb3 Si1 O7 Rb4 179.19(8) 4_556 .
Rb3 Si1 O9 U3 -173.3(4) 4_556 .
Rb3 Si1 O9 Rb2 90.95(17) 4_556 .
Rb3 Si1 O14 Rb4 35.76(13) 4_556 6_665
Rb3 Si1 O14 Si4 -142.3(2) 4_556 .
Rb3 Si3 O4 Rb2 -55.8(2) 8 .
Rb3 Si3 O4 Rb4 -177.28(4) 8 .
Rb3 Si3 O4 Si1 44.8(3) 8 .
Rb3 Si3 O6 U2 178.48(18) 8 .
Rb3 Si3 O6 Rb1 56.12(6) 8 7_556
Rb3 Si3 O6 Rb5 -52.17(8) 8 .
Rb3 Si3 O12 U3 -141.9(3) 8 .
Rb3 Si3 O12 Rb5 89.93(14) 8 .
Rb3 Si3 O13 Rb1 -65.81(2) 8 7_556
Rb3 Si3 O13 Si3 114.19(2) 8 2_557
Rb3 Si4 O2 Rb1 31.92(12) . .
Rb3 Si4 O2 Rb4 125.29(8) . .
Rb3 Si4 O2 Si2 -88.1(2) . .
Rb3 Si4 O14 Rb4 43.04(11) . 6_665
Rb3 Si4 O14 Si1 -138.67(19) . .
Rb3 Si4 O16 U2 82.4(6) . .
Rb3 Si4 O16 Rb1 -78.11(7) . .
Rb3 Si4 O16 Rb4 -172.94(8) . .
Rb3 Si4 O17 U1 140.9(3) . .
Rb3 Si4 O17 Rb4 -107.22(16) . 6_665
Rb4 U2 O5 Rb3 19.1(2) 7_556 7_556
Rb4 U2 O5 Rb3 -160.9(2) . 7_556
Rb4 U2 O5 Rb4 180.001(1) 7_556 .
Rb4 U2 O5 Rb5 -71.61(16) 7_556 7_556
Rb4 U2 O5 Rb5 108.39(16) . 7_556
Rb4 U4 O1 Rb3 24.7(2) 7_566 6_565
Rb4 U4 O1 Rb3 -155.3(2) . 6_565
Rb4 U4 O1 Rb4 180.0 7_566 .
Rb4 U4 O1 Rb5 -77.54(13) 7_566 6_565
Rb4 U4 O1 Rb5 102.46(13) . 6_565
Rb4 Si1 O4 Rb2 -95.24(5) . .
Rb4 Si1 O4 Si3 148.6(3) . .
Rb4 Si1 O7 U4 -138.7(4) . .
Rb4 Si1 O7 Rb2 105.04(9) . .
Rb4 Si1 O9 U3 101.7(3) . .
Rb4 Si1 O9 Rb2 5.9(3) . .
Rb4 Si1 O9 Rb3 -85.0(3) . 4_556
Rb4 Si1 O14 Rb4 177.02(11) . 6_665
Rb4 Si1 O14 Si4 -1.0(2) . .
Rb4 Si4 O2 Rb1 133.53(6) 6_665 .
Rb4 Si4 O2 Rb1 -93.37(6) . .
Rb4 Si4 O2 Rb4 -133.10(6) 6_665 .
Rb4 Si4 O2 Si2 13.5(3) 6_665 .
Rb4 Si4 O2 Si2 146.6(3) . .
Rb4 Si4 O14 Rb4 -177.28(7) . 6_665
Rb4 Si4 O14 Si1 1.0(2) . .
Rb4 Si4 O14 Si1 178.3(3) 6_665 .
Rb4 Si4 O16 U2 29.8(7) 6_665 .
Rb4 Si4 O16 U2 -104.6(6) . .
Rb4 Si4 O16 Rb1 -130.71(7) 6_665 .
Rb4 Si4 O16 Rb1 94.84(9) . .
Rb4 Si4 O16 Rb3 172.94(8) . .
Rb4 Si4 O16 Rb3 -52.60(11) 6_665 .
Rb4 Si4 O16 Rb4 134.45(8) 6_665 .
Rb4 Si4 O17 U1 53.4(6) . .
Rb4 Si4 O17 U1 -111.8(3) 6_665 .
Rb4 Si4 O17 Rb3 107.22(16) 6_665 .
Rb4 Si4 O17 Rb3 -87.5(4) . .
Rb4 Si4 O17 Rb4 165.2(3) . 6_665
Rb5 U2 O5 Rb3 -89.25(15) . 7_556
Rb5 U2 O5 Rb3 90.75(15) 7_556 7_556
Rb5 U2 O5 Rb4 71.61(16) . .
Rb5 U2 O5 Rb4 -108.39(16) 7_556 .
Rb5 U2 O5 Rb5 180.001(0) . 7_556
Rb5 U3 O11 Rb2 80.68(16) 5_667 5_667
Rb5 U3 O11 Rb2 -99.31(16) . 5_667
Rb5 U3 O11 Rb4 95.9(2) . 6_665
Rb5 U3 O11 Rb4 -84.1(2) 5_667 6_665
Rb5 U3 O11 Rb5 180.0 5_667 .
Rb5 U4 O1 Rb3 -77.78(19) 4_556 6_565
Rb5 U4 O1 Rb3 102.22(19) 6_565 6_565
Rb5 U4 O1 Rb4 -102.46(13) 6_565 .
Rb5 U4 O1 Rb4 77.54(13) 4_556 .
Rb5 U4 O1 Rb5 180.000(0) 4_556 6_565
Rb5 Si2 O2 Rb1 -142.12(6) 4_556 .
Rb5 Si2 O2 Rb4 106.65(10) 4_556 .
Rb5 Si2 O2 Si4 -33.3(3) 4_556 .
Rb5 Si2 O8 U4 -129.4(3) 4_556 .
Rb5 Si2 O8 Rb2 103.30(10) 4_556 7_566
Rb5 Si2 O10 U1 133.2(2) 4_556 .
Rb5 Si2 O10 Rb3 -86.89(15) 4_556 5_666
Rb5 Si2 O15 Rb2 -24.81(9) 4_556 7_566
Rb5 Si2 O15 Si2 155.19(9) 4_556 2_556
Rb5 Si3 O4 Rb2 -136.47(7) . .
Rb5 Si3 O4 Rb4 102.02(13) . .
Rb5 Si3 O4 Si1 -35.9(3) . .
Rb5 Si3 O6 U2 -129.3(2) . .
Rb5 Si3 O6 Rb1 108.30(10) . 7_556
Rb5 Si3 O12 U3 128.2(2) . .
Rb5 Si3 O12 Rb3 -89.93(14) . 8
Rb5 Si3 O13 Rb1 -25.86(9) . 7_556
Rb5 Si3 O13 Si3 154.14(9) . 2_557
Si2 U1 O3 Rb1 118.58(16) 5_666 .
Si2 U1 O3 Rb1 -61.41(16) . .
Si2 U1 O3 Rb4 -77.14(13) 5_666 2_556
Si2 U1 O3 Rb4 102.86(13) . 2_556
O2 Si2 O8 U4 -23.4(3) . .
O2 Si2 O8 Rb2 -150.70(11) . 7_566
O2 Si2 O8 Rb5 106.00(12) . 4_556
O2 Si2 O10 U1 25.6(2) . .
O2 Si2 O10 Rb3 165.53(15) . 5_666
O2 Si2 O10 Rb5 -107.58(12) . 4_556
O2 Si2 O15 Rb2 151.13(11) . 7_566
O2 Si2 O15 Si2 -28.86(11) . 2_556
O2 Si4 O14 Rb4 -119.88(12) . 6_665
O2 Si4 O14 Si1 58.4(3) . .
O2 Si4 O16 U2 -147.2(5) . .
O2 Si4 O16 Rb1 52.26(14) . .
O2 Si4 O16 Rb3 130.36(11) . .
O2 Si4 O16 Rb4 -42.58(13) . .
O2 Si4 O17 U1 7.9(3) . .
O2 Si4 O17 Rb3 -133.03(14) . .
O2 Si4 O17 Rb4 119.75(12) . 6_665
O4 Si1 O7 U4 179.6(3) . .
O4 Si1 O7 Rb2 63.35(12) . .
O4 Si1 O7 Rb4 -41.69(14) . .
O4 Si1 O9 U3 31.7(2) . .
O4 Si1 O9 Rb2 -64.08(12) . .
O4 Si1 O9 Rb3 -155.02(16) . 4_556
O4 Si1 O14 Rb4 -117.76(14) . 6_665
O4 Si1 O14 Si4 64.2(3) . .
O4 Si3 O6 U2 -23.9(3) . .
O4 Si3 O6 Rb1 -146.26(11) . 7_556
O4 Si3 O6 Rb5 105.44(12) . .
O4 Si3 O12 U3 21.3(3) . .
O4 Si3 O12 Rb3 163.24(14) . 8
O4 Si3 O12 Rb5 -106.83(12) . .
O4 Si3 O13 Rb1 148.41(11) . 7_556
O4 Si3 O13 Si3 -31.60(11) . 2_557
O6 U2 O5 Rb3 -73.98(14) . 7_556
O6 U2 O5 Rb3 106.02(14) 7_556 7_556
O6 U2 O5 Rb4 86.87(13) . .
O6 U2 O5 Rb4 -93.13(13) 7_556 .
O6 U2 O5 Rb5 -164.74(10) . 7_556
O6 U2 O5 Rb5 15.26(10) 7_556 7_556
O6 Si3 O4 Rb2 165.61(12) . .
O6 Si3 O4 Rb4 44.1(2) . .
O6 Si3 O4 Si1 -93.8(2) . .
O6 Si3 O12 U3 143.37(19) . .
O6 Si3 O12 Rb3 -74.73(19) . 8
O6 Si3 O12 Rb5 15.20(14) . .
O6 Si3 O13 Rb1 28.17(10) . 7_556
O6 Si3 O13 Si3 -151.84(10) . 2_557
O7 U4 O1 Rb3 14.30(18) 7_566 6_565
O7 U4 O1 Rb3 -165.70(18) . 6_565
O7 U4 O1 Rb4 -10.38(11) . .
O7 U4 O1 Rb4 169.62(11) 7_566 .
O7 U4 O1 Rb5 -87.93(10) 7_566 6_565
O7 U4 O1 Rb5 92.07(10) . 6_565
O7 Si1 O4 Rb2 -59.69(11) . .
O7 Si1 O4 Rb4 35.55(12) . .
O7 Si1 O4 Si3 -175.8(2) . .
O7 Si1 O9 U3 149.21(18) . .
O7 Si1 O9 Rb2 53.47(13) . .
O7 Si1 O9 Rb3 -37.5(2) . 4_556
O7 Si1 O14 Rb4 126.10(14) . 6_665
O7 Si1 O14 Si4 -52.0(3) . .
O8 U4 O1 Rb3 -73.47(18) . 6_565
O8 U4 O1 Rb3 106.53(18) 7_566 6_565
O8 U4 O1 Rb4 81.85(11) . .
O8 U4 O1 Rb4 -98.15(11) 7_566 .
O8 U4 O1 Rb5 4.31(10) 7_566 6_565
O8 U4 O1 Rb5 -175.69(10) . 6_565
O8 Si2 O2 Rb1 159.35(12) . .
O8 Si2 O2 Rb4 48.12(17) . .
O8 Si2 O2 Si4 -91.8(2) . .
O8 Si2 O10 U1 147.30(17) . .
O8 Si2 O10 Rb3 -72.8(2) . 5_666
O8 Si2 O10 Rb5 14.10(14) . 4_556
O8 Si2 O15 Rb2 30.95(11) . 7_566
O8 Si2 O15 Si2 -149.04(11) . 2_556
O9 U3 O11 Rb2 -9.68(14) 5_667 5_667
O9 U3 O11 Rb2 170.32(14) . 5_667
O9 U3 O11 Rb4 5.6(2) . 6_665
O9 U3 O11 Rb4 -174.4(2) 5_667 6_665
O9 U3 O11 Rb5 89.64(11) 5_667 .
O9 U3 O11 Rb5 -90.36(11) . .
O9 Si1 O4 Rb2 62.94(13) . .
O9 Si1 O4 Rb4 158.18(12) . .
O9 Si1 O4 Si3 -53.2(3) . .
O9 Si1 O7 U4 60.8(4) . .
O9 Si1 O7 Rb2 -55.46(15) . .
O9 Si1 O7 Rb4 -160.50(13) . .
O9 Si1 O14 Rb4 0.04(18) . 6_665
O9 Si1 O14 Si4 -178.0(2) . .
O10 U1 O3 Rb1 -78.21(18) . .
O10 U1 O3 Rb1 101.79(18) 5_666 .
O10 U1 O3 Rb4 -93.93(14) 5_666 2_556
O10 U1 O3 Rb4 86.07(14) . 2_556
O10 Si2 O2 Rb1 -79.71(15) . .
O10 Si2 O2 Rb4 169.06(13) . .
O10 Si2 O2 Si4 29.1(3) . .
O10 Si2 O8 U4 -144.1(2) . .
O10 Si2 O8 Rb2 88.51(13) . 7_566
O10 Si2 O8 Rb5 -14.79(15) . 4_556
O10 Si2 O15 Rb2 -88.95(12) . 7_566
O10 Si2 O15 Si2 91.05(12) . 2_556
O12 U3 O11 Rb2 -99.41(14) . 5_667
O12 U3 O11 Rb2 80.58(14) 5_667 5_667
O12 U3 O11 Rb4 95.8(2) . 6_665
O12 U3 O11 Rb4 -84.2(2) 5_667 6_665
O12 U3 O11 Rb5 -0.10(10) . .
O12 U3 O11 Rb5 179.90(10) 5_667 .
O12 Si3 O4 Rb2 -73.55(17) . .
O12 Si3 O4 Rb4 164.94(16) . .
O12 Si3 O4 Si1 27.1(3) . .
O12 Si3 O6 U2 -145.5(2) . .
O12 Si3 O6 Rb1 92.19(13) . 7_556
O12 Si3 O6 Rb5 -16.11(15) . .
O12 Si3 O13 Rb1 -90.22(12) . 7_556
O12 Si3 O13 Si3 89.78(12) . 2_557
O13 Si3 O4 Rb2 47.90(15) . .
O13 Si3 O4 Rb4 -73.61(18) . .
O13 Si3 O4 Si1 148.5(2) . .
O13 Si3 O6 U2 95.3(2) . .
O13 Si3 O6 Rb1 -27.08(12) . 7_556
O13 Si3 O6 Rb5 -135.38(10) . .
O13 Si3 O12 U3 -99.5(2) . .
O13 Si3 O12 Rb3 42.4(2) . 8
O13 Si3 O12 Rb5 132.31(17) . .
O14 Si1 O4 Rb2 -178.81(11) . .
O14 Si1 O4 Rb4 -83.57(12) . .
O14 Si1 O4 Si3 65.0(3) . .
O14 Si1 O7 U4 -62.3(3) . .
O14 Si1 O7 Rb2 -178.58(11) . .
O14 Si1 O7 Rb4 76.38(14) . .
O14 Si1 O9 U3 -86.7(2) . .
O14 Si1 O9 Rb2 177.55(11) . .
O14 Si1 O9 Rb3 86.6(2) . 4_556
O14 Si4 O2 Rb1 -169.32(11) . .
O14 Si4 O2 Rb4 -75.95(13) . .
O14 Si4 O2 Si2 70.7(3) . .
O14 Si4 O16 U2 -28.2(6) . .
O14 Si4 O16 Rb1 171.22(11) . .
O14 Si4 O16 Rb3 -110.67(12) . .
O14 Si4 O16 Rb4 76.38(13) . .
O14 Si4 O17 U1 -110.3(2) . .
O14 Si4 O17 Rb3 108.78(17) . .
O14 Si4 O17 Rb4 1.55(15) . 6_665
O15 Si2 O2 Rb1 40.94(15) . .
O15 Si2 O2 Rb4 -70.29(15) . .
O15 Si2 O2 Si4 149.8(2) . .
O15 Si2 O8 U4 95.4(2) . .
O15 Si2 O8 Rb2 -31.97(13) . 7_566
O15 Si2 O8 Rb5 -135.27(11) . 4_556
O15 Si2 O10 U1 -93.8(2) . .
O15 Si2 O10 Rb3 46.1(2) . 5_666
O15 Si2 O10 Rb5 133.02(18) . 4_556
O16 U2 O5 Rb3 13.54(14) 7_556 7_556
O16 U2 O5 Rb3 -166.46(14) . 7_556
O16 U2 O5 Rb4 174.40(14) 7_556 .
O16 U2 O5 Rb4 -5.60(14) . .
O16 U2 O5 Rb5 102.79(11) . 7_556
O16 U2 O5 Rb5 -77.21(11) 7_556 7_556
O16 Si4 O2 Rb1 -49.32(13) . .
O16 Si4 O2 Rb4 44.04(14) . .
O16 Si4 O2 Si2 -169.3(2) . .
O16 Si4 O14 Rb4 122.58(15) . 6_665
O16 Si4 O14 Si1 -59.1(3) . .
O16 Si4 O17 U1 127.2(2) . .
O16 Si4 O17 Rb3 -13.8(2) . .
O16 Si4 O17 Rb4 -120.99(14) . 6_665
O17 U1 O3 Rb1 -169.18(18) 5_666 .
O17 U1 O3 Rb1 10.82(18) . .
O17 U1 O3 Rb4 175.10(14) . 2_556
O17 U1 O3 Rb4 -4.90(14) 5_666 2_556
O17 Si4 O2 Rb1 73.95(15) . .
O17 Si4 O2 Rb4 167.31(14) . .
O17 Si4 O2 Si2 -46.1(3) . .
O17 Si4 O14 Rb4 -1.59(15) . 6_665
O17 Si4 O14 Si1 176.7(2) . .
O17 Si4 O16 U2 92.1(6) . .
O17 Si4 O16 Rb1 -68.44(17) . .
O17 Si4 O16 Rb3 9.67(16) . .
O17 Si4 O16 Rb4 -163.27(14) . .
